data_7021405
loop_
_publ_author_name
'Awasabisah, Dennis'
'Xu, Nan'
'Sharmah Gautam, Krishna P.'
'Powell, Douglas R.'
'Shaw, Michael J.'
'Richter-Addo, George B'

_publ_section_title
;
 Stable ruthenium nitrosyl porphyrins with axial O-bonded ligands;
 preparation and redox behavior.
;
_journal_issue 24
_journal_name_full 'Dalton transactions (Cambridge, England : 2003)'
_journal_page_first 8537
_journal_page_last 8540
_journal_paper_doi 10.1039/c3dt33109a
_journal_volume 42
_journal_year 2013
_chemical_formula_moiety 'C54 H37 F4 N5 O6 Ru, C6 H14'
_chemical_formula_sum 'C60 H51 F4 N5 O6 Ru'
_chemical_formula_weight 1115.12
_chemical_name_systematic
;
?
;
_space_group_crystal_system triclinic
_space_group_IT_number 2
_space_group_name_Hall '-P 1'
_space_group_name_H-M_alt 'P -1'
_symmetry_space_group_name_Hall '-P 1'
_symmetry_space_group_name_H-M 'P -1'
_atom_sites_solution_hydrogens mixed
_atom_sites_solution_primary direct
_atom_sites_solution_secondary difmap
_audit_creation_method SHELXL-2012
_cell_angle_alpha 72.590(2)
_cell_angle_beta 78.034(2)
_cell_angle_gamma 74.000(3)
_cell_formula_units_Z 2
_cell_length_a 9.4322(6)
_cell_length_b 16.2330(11)
_cell_length_c 18.0081(12)
_cell_measurement_reflns_used 6753
_cell_measurement_temperature 100(2)
_cell_measurement_theta_max 28.31
_cell_measurement_theta_min 2.27
_cell_volume 2505.5(3)
_computing_cell_refinement 'SAINT (Bruker, 2007)'
_computing_data_collection 'SMART (Bruker, 2007)'
_computing_data_reduction 'SAINT (Bruker, 2007)'
_computing_molecular_graphics 'SHELXTL (Sheldrick, 2008)'
_computing_publication_material 'SHELXL-2012 (Sheldrick, 2012)'
_computing_structure_refinement 'SHELXL-2012 (Sheldrick, 2012)'
_computing_structure_solution 'SHELXTL (Sheldrick, 2008)'
_diffrn_ambient_temperature 100(2)
_diffrn_measured_fraction_theta_full 1.000
_diffrn_measured_fraction_theta_max 0.994
_diffrn_measurement_device_type CCD
_diffrn_measurement_method '\f and \w scans'
_diffrn_radiation_type MoK\a
_diffrn_radiation_wavelength 0.71073
_diffrn_reflns_av_R_equivalents 0.0439
_diffrn_reflns_av_unetI/netI 0.0493
_diffrn_reflns_Laue_measured_fraction_full 1.000
_diffrn_reflns_Laue_measured_fraction_max 0.994
_diffrn_reflns_limit_h_max 12
_diffrn_reflns_limit_h_min -12
_diffrn_reflns_limit_k_max 21
_diffrn_reflns_limit_k_min -21
_diffrn_reflns_limit_l_max 24
_diffrn_reflns_limit_l_min -24
_diffrn_reflns_number 41662
_diffrn_reflns_point_group_measured_fraction_full 1.000
_diffrn_reflns_point_group_measured_fraction_max 0.994
_diffrn_reflns_theta_full 25.242
_diffrn_reflns_theta_max 28.334
_diffrn_reflns_theta_min 1.196
_exptl_absorpt_coefficient_mu 0.388
_exptl_absorpt_correction_T_max 0.970
_exptl_absorpt_correction_T_min 0.867
_exptl_absorpt_correction_type multi-scan
_exptl_absorpt_process_details 'SADABS (Bruker, 2002)'
_exptl_crystal_colour purple
_exptl_crystal_density_diffrn 1.478
_exptl_crystal_description block
_exptl_crystal_F_000 1148
_exptl_crystal_size_max 0.380
_exptl_crystal_size_mid 0.260
_exptl_crystal_size_min 0.080
_refine_diff_density_max 2.519
_refine_diff_density_min -1.193
_refine_diff_density_rms 0.131
_refine_ls_extinction_method none
_refine_ls_goodness_of_fit_ref 1.005
_refine_ls_hydrogen_treatment constr
_refine_ls_matrix_type full
_refine_ls_number_parameters 842
_refine_ls_number_reflns 12434
_refine_ls_number_restraints 910
_refine_ls_restrained_S_all 0.991
_refine_ls_R_factor_all 0.0893
_refine_ls_R_factor_gt 0.0617
_refine_ls_shift/su_max 0.001
_refine_ls_shift/su_mean 0.000
_refine_ls_structure_factor_coef Fsqd
_refine_ls_weighting_details
;
w=1/[\s^2^(Fo^2^)+(0.1260P)^2^+3.2000P]
where P=(Fo^2^+2Fc^2^)/3
;
_refine_ls_weighting_scheme calc
_refine_ls_wR_factor_gt 0.1683
_refine_ls_wR_factor_ref 0.1954
_reflns_Friedel_coverage 0.000
_reflns_number_gt 9328
_reflns_number_total 12434
_reflns_threshold_expression 'I > 2\s(I)'
_cod_data_source_file c3dt33109a.txt
_cod_data_source_block 13017
_cod_database_code 7021405
_shelx_space_group_comment
;
The symmetry employed for this shelxl refinement is uniquely defined
by the following loop, which should always be used as a source of
symmetry information in preference to the above space-group names.
They are only intended as comments.
;
_shelx_estimated_absorpt_t_min 0.867
_shelx_estimated_absorpt_t_max 0.970

loop_
_space_group_symop_operation_xyz
'x, y, z'
'-x, -y, -z'

loop_
_atom_site_label
_atom_site_type_symbol
_atom_site_fract_x
_atom_site_fract_y
_atom_site_fract_z
_atom_site_U_iso_or_equiv
_atom_site_adp_type
_atom_site_occupancy
_atom_site_site_symmetry_order
_atom_site_calc_flag
_atom_site_refinement_flags_posn
_atom_site_refinement_flags_adp
_atom_site_refinement_flags_occupancy
_atom_site_disorder_assembly
_atom_site_disorder_group
Ru1 Ru 0.25589(3) 0.54413(2) 0.28640(2) 0.02404(11) Uani 1 1 d . . . . .
F1 F -0.1114(3) 0.6777(2) 0.20251(15) 0.0477(7) Uani 1 1 d . . . . .
F2 F -0.1862(3) 0.8328(2) 0.0986(2) 0.0634(9) Uani 1 1 d . . . . .
F3 F 0.2957(4) 0.7810(2) -0.04567(16) 0.0621(9) Uani 1 1 d . . . . .
F4 F 0.3681(3) 0.62506(19) 0.05808(14) 0.0421(6) Uani 1 1 d . . . . .
O1 O 0.0879(5) -0.0070(2) 0.3654(2) 0.0588(10) Uani 1 1 d . . . . .
O2 O -0.6826(3) 0.7426(2) 0.51895(18) 0.0388(7) Uani 1 1 d . . . . .
O3 O 0.4001(14) 1.1073(6) 0.1339(6) 0.048(2) Uani 0.444(6) 1 d D U P A 1
O3' O 0.4192(17) 1.1009(8) 0.1165(7) 0.043(2) Uani 0.349(6) 1 d D U P A 2
O3" O 0.3379(19) 1.1166(8) 0.0525(8) 0.046(2) Uani 0.207(4) 1 d D U P A 3
O4 O 1.1927(3) 0.3846(2) 0.03670(16) 0.0338(6) Uani 1 1 d . . . . .
O5 O 0.1704(3) 0.57040(18) 0.18681(15) 0.0289(5) Uani 1 1 d . . . . .
O6 O 0.3983(3) 0.5113(2) 0.42320(17) 0.0397(7) Uani 1 1 d . . . . .
N1 N 0.3736(3) 0.4269(2) 0.25918(17) 0.0257(6) Uani 1 1 d . . . . .
N2 N 0.0790(3) 0.4865(2) 0.34024(18) 0.0254(6) Uani 1 1 d . . . . .
N3 N 0.1286(3) 0.6640(2) 0.30270(18) 0.0249(6) Uani 1 1 d . . . . .
N4 N 0.4233(3) 0.6048(2) 0.22133(17) 0.0231(6) Uani 1 1 d . . . . .
N5 N 0.3368(3) 0.5204(2) 0.37101(17) 0.0259(6) Uani 1 1 d . . . . .
C1 C 0.5182(4) 0.4105(2) 0.2228(2) 0.0268(7) Uani 1 1 d . . . . .
C2 C 0.5644(4) 0.3183(3) 0.2217(2) 0.0315(8) Uani 1 1 d . . . . .
H2 H 0.6597 0.2891 0.2012 0.038 Uiso 1 1 calc R U . . .
C3 C 0.4455(5) 0.2811(3) 0.2558(3) 0.0351(9) Uani 1 1 d . . . . .
H3 H 0.4418 0.2215 0.2621 0.042 Uiso 1 1 calc R U . . .
C4 C 0.3264(4) 0.3492(3) 0.2805(2) 0.0311(8) Uani 1 1 d . . . . .
C5 C 0.1867(4) 0.3359(3) 0.3206(2) 0.0320(8) Uani 1 1 d . . . . .
C6 C 0.0746(4) 0.4001(3) 0.3486(2) 0.0308(8) Uani 1 1 d . . . . .
C7 C -0.0666(4) 0.3853(3) 0.3922(2) 0.0352(9) Uani 1 1 d . . . . .
H7 H -0.0987 0.3314 0.4067 0.042 Uiso 1 1 calc R U . . .
C8 C -0.1451(4) 0.4629(3) 0.4087(2) 0.0332(8) Uani 1 1 d . . . . .
H8 H -0.2426 0.4732 0.4368 0.040 Uiso 1 1 calc R U . . .
C9 C -0.0539(4) 0.5271(2) 0.3758(2) 0.0257(7) Uani 1 1 d . . . . .
C10 C -0.0973(4) 0.6156(2) 0.3779(2) 0.0252(7) Uani 1 1 d . . . . .
C11 C -0.0116(4) 0.6785(2) 0.3442(2) 0.0247(7) Uani 1 1 d . . . . .
C12 C -0.0615(4) 0.7714(3) 0.3416(2) 0.0327(8) Uani 1 1 d . . . . .
H12 H -0.1547 0.7994 0.3653 0.039 Uiso 1 1 calc R U . . .
C13 C 0.0487(4) 0.8115(3) 0.2993(3) 0.0364(9) Uani 1 1 d . . . . .
H13 H 0.0473 0.8727 0.2883 0.044 Uiso 1 1 calc R U . . .
C14 C 0.1683(4) 0.7444(3) 0.2741(2) 0.0300(8) Uani 1 1 d . . . . .
C15 C 0.3014(4) 0.7595(3) 0.2261(2) 0.0310(8) Uani 1 1 d D U . . .
C16 C 0.4174(4) 0.6941(2) 0.2025(2) 0.0273(7) Uani 1 1 d . U . . .
C17 C 0.5533(4) 0.7100(3) 0.1528(2) 0.0303(8) Uani 1 1 d . U . . .
H17 H 0.5785 0.7659 0.1306 0.036 Uiso 1 1 calc R U . . .
C18 C 0.6384(4) 0.6306(2) 0.1434(2) 0.0271(7) Uani 1 1 d . U . . .
H18 H 0.7343 0.6206 0.1135 0.032 Uiso 1 1 calc R U . . .
C19 C 0.5565(4) 0.5641(2) 0.18704(19) 0.0226(7) Uani 1 1 d . U . . .
C20 C 0.6052(4) 0.4737(2) 0.19014(19) 0.0232(7) Uani 1 1 d . U . . .
C21 C 0.1594(5) 0.2446(3) 0.3346(3) 0.0367(9) Uani 1 1 d . U . . .
C22 C 0.1002(7) 0.2240(3) 0.2804(3) 0.0554(12) Uani 1 1 d . U . . .
H22 H 0.0748 0.2682 0.2339 0.067 Uiso 1 1 calc R U . . .
C23 C 0.0773(7) 0.1398(4) 0.2929(3) 0.0601(13) Uani 1 1 d . U . . .
H23 H 0.0351 0.1273 0.2551 0.072 Uiso 1 1 calc R U . . .
C24 C 0.1140(6) 0.0756(3) 0.3579(3) 0.0462(11) Uani 1 1 d . U . . .
C25 C 0.1690(8) 0.0937(4) 0.4133(4) 0.0689(15) Uani 1 1 d . U . . .
H25 H 0.1941 0.0490 0.4596 0.083 Uiso 1 1 calc R U . . .
C26 C 0.1885(7) 0.1805(4) 0.4013(4) 0.0643(15) Uani 1 1 d . U . . .
H26 H 0.2231 0.1940 0.4412 0.077 Uiso 1 1 calc R U . . .
C27 C 0.1458(9) -0.0779(4) 0.4257(5) 0.085(2) Uani 1 1 d . . . . .
H27A H 0.2548 -0.0920 0.4149 0.127 Uiso 1 1 d R U . . .
H27B H 0.1090 -0.1298 0.4286 0.127 Uiso 1 1 d R U . . .
H27C H 0.1143 -0.0615 0.4757 0.127 Uiso 1 1 d R U . . .
C28 C -0.2520(4) 0.6476(2) 0.4169(2) 0.0263(7) Uani 1 1 d . U . . .
C29 C -0.3752(5) 0.6605(3) 0.3813(3) 0.0379(9) Uani 1 1 d . U . . .
H29 H -0.3630 0.6477 0.3319 0.046 Uiso 1 1 calc R U . . .
C30 C -0.5177(5) 0.6924(3) 0.4172(3) 0.0393(9) Uani 1 1 d . U . . .
H30 H -0.6015 0.7014 0.3918 0.047 Uiso 1 1 calc R U . . .
C31 C -0.5381(4) 0.7108(3) 0.4889(3) 0.0335(8) Uani 1 1 d . U . . .
C32 C -0.4156(4) 0.6987(3) 0.5261(2) 0.0343(8) Uani 1 1 d . U . . .
H32 H -0.4284 0.7114 0.5755 0.041 Uiso 1 1 calc R U . . .
C33 C -0.2736(4) 0.6673(3) 0.4893(2) 0.0338(8) Uani 1 1 d . U . . .
H33 H -0.1895 0.6591 0.5142 0.041 Uiso 1 1 calc R U . . .
C34 C -0.7025(6) 0.7640(4) 0.5929(3) 0.0526(13) Uani 1 1 d . . . . .
H34A H -0.6646 0.7106 0.6329 0.079 Uiso 1 1 d R U . . .
H34B H -0.8086 0.7868 0.6087 0.079 Uiso 1 1 d R U . . .
H34C H -0.6479 0.8093 0.5875 0.079 Uiso 1 1 d R U . . .
C35 C 0.327(2) 0.8525(5) 0.2031(9) 0.0316(16) Uani 0.444(6) 1 d D U P A 1
C36 C 0.2489(11) 0.9168(6) 0.1476(6) 0.0381(16) Uani 0.444(6) 1 d D U P A 1
H36 H 0.1749 0.9028 0.1280 0.046 Uiso 0.444(6) 1 calc R U P A 1
C37 C 0.2748(11) 1.0017(5) 0.1192(6) 0.0423(17) Uani 0.444(6) 1 d D U P A 1
H37 H 0.2194 1.0452 0.0809 0.051 Uiso 0.444(6) 1 calc R U P A 1
C38 C 0.3838(15) 1.0215(6) 0.1482(8) 0.0395(17) Uani 0.444(6) 1 d D U P A 1
C39 C 0.4621(11) 0.9571(5) 0.2055(6) 0.0400(17) Uani 0.444(6) 1 d D U P A 1
H39 H 0.5346 0.9711 0.2264 0.048 Uiso 0.444(6) 1 calc R U P A 1
C40 C 0.4344(11) 0.8725(5) 0.2321(6) 0.0355(16) Uani 0.444(6) 1 d D U P A 1
H40 H 0.4895 0.8285 0.2703 0.043 Uiso 0.444(6) 1 calc R U P A 1
C41 C 0.343(2) 1.1718(8) 0.0683(9) 0.058(4) Uani 0.444(6) 1 d D U P A 1
H41A H 0.3683 1.1468 0.0227 0.087 Uiso 0.444(6) 1 d R U P A 1
H41B H 0.3854 1.2236 0.0567 0.087 Uiso 0.444(6) 1 d R U P A 1
H41C H 0.2340 1.1898 0.0802 0.087 Uiso 0.444(6) 1 d R U P A 1
C35' C 0.321(3) 0.8541(7) 0.2000(9) 0.0316(18) Uani 0.349(6) 1 d D U P A 2
C36' C 0.3060(17) 0.9011(7) 0.1234(7) 0.0369(18) Uani 0.349(6) 1 d D U P A 2
H36' H 0.2808 0.8741 0.0893 0.044 Uiso 0.349(6) 1 calc R U P A 2
C37' C 0.3267(17) 0.9871(7) 0.0950(6) 0.0383(18) Uani 0.349(6) 1 d D U P A 2
H37' H 0.3167 1.0189 0.0419 0.046 Uiso 0.349(6) 1 calc R U P A 2
C38' C 0.362(2) 1.0257(8) 0.1461(7) 0.0392(18) Uani 0.349(6) 1 d D U P A 2
C39' C 0.3842(17) 0.9778(6) 0.2228(6) 0.0388(18) Uani 0.349(6) 1 d D U P A 2
H39' H 0.4124 1.0036 0.2567 0.047 Uiso 0.349(6) 1 calc R U P A 2
C40' C 0.3641(17) 0.8915(7) 0.2488(6) 0.0366(17) Uani 0.349(6) 1 d D U P A 2
H40' H 0.3800 0.8579 0.3008 0.044 Uiso 0.349(6) 1 calc R U P A 2
C41' C 0.382(2) 1.1569(9) 0.0427(9) 0.048(3) Uani 0.349(6) 1 d D U P A 2
H41D H 0.4299 1.1262 0.0015 0.071 Uiso 0.349(6) 1 d R U P A 2
H41E H 0.4171 1.2114 0.0319 0.071 Uiso 0.349(6) 1 d R U P A 2
H41F H 0.2739 1.1718 0.0437 0.071 Uiso 0.349(6) 1 d R U P A 2
C35" C 0.308(3) 0.8544(6) 0.1770(7) 0.033(2) Uani 0.207(4) 1 d D U P A 3
C36" C 0.330(2) 0.8819(8) 0.0960(8) 0.038(2) Uani 0.207(4) 1 d D U P A 3
H36" H 0.3408 0.8397 0.0672 0.046 Uiso 0.207(4) 1 calc R U P A 3
C37" C 0.336(2) 0.9682(8) 0.0546(7) 0.041(2) Uani 0.207(4) 1 d D U P A 3
H37" H 0.3466 0.9845 -0.0012 0.049 Uiso 0.207(4) 1 calc R U P A 3
C38" C 0.328(3) 1.0311(8) 0.0951(8) 0.041(2) Uani 0.207(4) 1 d D U P A 3
C39" C 0.311(3) 1.0038(8) 0.1772(8) 0.040(2) Uani 0.207(4) 1 d D U P A 3
H39" H 0.3108 1.0437 0.2066 0.048 Uiso 0.207(4) 1 calc R U P A 3
C40" C 0.296(2) 0.9182(9) 0.2156(8) 0.0365(18) Uani 0.207(4) 1 d D U P A 3
H40" H 0.2757 0.9027 0.2713 0.044 Uiso 0.207(4) 1 calc R U P A 3
C41" C 0.340(5) 1.1760(12) 0.0959(14) 0.048(4) Uani 0.207(4) 1 d D U P A 3
H41G H 0.2400 1.2130 0.1044 0.072 Uiso 0.207(4) 1 d R U P A 3
H41H H 0.4089 1.2139 0.0665 0.072 Uiso 0.207(4) 1 d R U P A 3
H41I H 0.3734 1.1422 0.1467 0.072 Uiso 0.207(4) 1 d R U P A 3
C42 C 0.7620(4) 0.4440(2) 0.1534(2) 0.0229(7) Uani 1 1 d . . . . .
C43 C 0.7950(4) 0.4053(2) 0.0904(2) 0.0264(7) Uani 1 1 d . . . . .
H43 H 0.7172 0.3929 0.0725 0.032 Uiso 1 1 calc R U . . .
C44 C 0.9399(4) 0.3848(3) 0.0536(2) 0.0269(7) Uani 1 1 d . . . . .
H44 H 0.9608 0.3578 0.0112 0.032 Uiso 1 1 calc R U . . .
C45 C 1.0555(4) 0.4037(3) 0.0789(2) 0.0277(7) Uani 1 1 d . . . . .
C46 C 1.0247(4) 0.4416(3) 0.1414(2) 0.0315(8) Uani 1 1 d . . . . .
H46 H 1.1024 0.4546 0.1590 0.038 Uiso 1 1 calc R U . . .
C47 C 0.8790(4) 0.4607(3) 0.1785(2) 0.0293(8) Uani 1 1 d . . . . .
H47 H 0.8588 0.4857 0.2220 0.035 Uiso 1 1 calc R U . . .
C48 C 1.3116(4) 0.4060(3) 0.0598(3) 0.0419(10) Uani 1 1 d . . . . .
H48A H 1.2880 0.4696 0.0560 0.063 Uiso 1 1 d R U . . .
H48B H 1.4039 0.3904 0.0250 0.063 Uiso 1 1 d R U . . .
H48C H 1.3243 0.3725 0.1141 0.063 Uiso 1 1 d R U . . .
C49 C 0.1348(4) 0.6480(3) 0.1364(2) 0.0277(7) Uani 1 1 d . . . . .
C50 C -0.0078(4) 0.7039(3) 0.1423(2) 0.0344(9) Uani 1 1 d . . . . .
C51 C -0.0461(5) 0.7830(3) 0.0884(3) 0.0442(11) Uani 1 1 d . . . . .
C52 C 0.0546(6) 0.8127(3) 0.0246(3) 0.0493(12) Uani 1 1 d . . . . .
H52 H 0.0287 0.8684 -0.0120 0.059 Uiso 1 1 calc R U . . .
C53 C 0.1939(5) 0.7576(3) 0.0168(2) 0.0416(10) Uani 1 1 d . . . . .
C54 C 0.2333(4) 0.6776(3) 0.0702(2) 0.0322(8) Uani 1 1 d . . . . .
C1S C 0.5565(11) -0.0660(5) 0.4261(5) 0.109(3) Uani 1 1 d D . . . .
H1S1 H 0.5184 -0.0997 0.4009 0.164 Uiso 1 1 d R U . . .
H1S2 H 0.4830 -0.0508 0.4700 0.164 Uiso 1 1 d R U . . .
H1S3 H 0.6496 -0.1019 0.4459 0.164 Uiso 1 1 d R U . . .
C2S C 0.5853(10) 0.0179(5) 0.3671(5) 0.114(3) Uani 1 1 d D . . . .
H2S1 H 0.4993 0.0460 0.3375 0.136 Uiso 1 1 calc R U . . .
H2S2 H 0.5933 0.0597 0.3955 0.136 Uiso 1 1 calc R U . . .
C3S C 0.7234(8) 0.0024(5) 0.3105(4) 0.102(3) Uani 1 1 d D . . . .
H3S1 H 0.8099 -0.0166 0.3397 0.122 Uiso 1 1 calc R U . . .
H3S2 H 0.7225 -0.0474 0.2897 0.122 Uiso 1 1 calc R U . . .
C4S C 0.7472(9) 0.0790(4) 0.2425(4) 0.113(3) Uani 1 1 d D . . . .
H4S1 H 0.7582 0.1272 0.2624 0.136 Uiso 1 1 calc R U . . .
H4S2 H 0.6581 0.1015 0.2150 0.136 Uiso 1 1 calc R U . . .
C5S C 0.8833(8) 0.0554(5) 0.1843(4) 0.100(3) Uani 1 1 d D U . . .
H5S1 H 0.9093 0.1106 0.1493 0.119 Uiso 0.792(15) 1 calc R U P B 1
H5S2 H 0.9685 0.0213 0.2133 0.119 Uiso 0.792(15) 1 calc R U P B 1
H5S3 H 0.8550 0.0329 0.1454 0.119 Uiso 0.208(15) 1 calc R U P B 2
H5S4 H 0.9590 0.0075 0.2125 0.119 Uiso 0.208(15) 1 calc R U P B 2
C6S C 0.8575(15) 0.0011(6) 0.1349(6) 0.119(5) Uani 0.792(15) 1 d D U P B 1
H6S1 H 0.7907 -0.0372 0.1663 0.178 Uiso 0.792(15) 1 d R U P B 1
H6S2 H 0.9527 -0.0356 0.1175 0.178 Uiso 0.792(15) 1 d R U P B 1
H6S3 H 0.8122 0.0411 0.0890 0.178 Uiso 0.792(15) 1 d R U P B 1
C6S' C 0.950(5) 0.1352(17) 0.142(3) 0.186(18) Uani 0.208(15) 1 d D U P B 2
H6S4 H 0.9039 0.1697 0.0945 0.279 Uiso 0.208(15) 1 d R U P B 2
H6S5 H 1.0572 0.1140 0.1269 0.279 Uiso 0.208(15) 1 d R U P B 2
H6S6 H 0.9345 0.1727 0.1777 0.279 Uiso 0.208(15) 1 d R U P B 2

loop_
_atom_site_aniso_label
_atom_site_aniso_U_11
_atom_site_aniso_U_22
_atom_site_aniso_U_33
_atom_site_aniso_U_23
_atom_site_aniso_U_13
_atom_site_aniso_U_12
Ru1 0.02285(16) 0.02700(17) 0.02325(16) -0.00563(11) -0.00051(10) -0.01017(11)
F1 0.0247(12) 0.083(2) 0.0391(13) -0.0183(13) -0.0015(10) -0.0181(12)
F2 0.0408(16) 0.066(2) 0.082(2) -0.0278(18) -0.0260(15) 0.0118(14)
F3 0.0607(19) 0.081(2) 0.0400(15) 0.0101(15) -0.0031(13) -0.0395(17)
F4 0.0267(12) 0.0664(18) 0.0306(12) -0.0147(12) 0.0003(9) -0.0074(11)
O1 0.077(3) 0.0373(18) 0.069(2) -0.0017(17) -0.023(2) -0.0280(18)
O2 0.0257(14) 0.0398(16) 0.0474(17) -0.0119(14) 0.0019(12) -0.0064(12)
O3 0.056(4) 0.031(3) 0.051(4) -0.007(3) 0.010(3) -0.017(3)
O3' 0.053(4) 0.032(3) 0.044(4) -0.008(3) 0.004(4) -0.021(3)
O3" 0.051(4) 0.032(4) 0.052(4) -0.008(4) 0.001(4) -0.014(4)
O4 0.0246(13) 0.0437(16) 0.0362(15) -0.0151(13) 0.0019(11) -0.0122(12)
O5 0.0317(14) 0.0284(13) 0.0299(13) -0.0061(11) -0.0052(11) -0.0128(11)
O6 0.0378(16) 0.0543(19) 0.0331(15) -0.0103(14) -0.0070(12) -0.0198(14)
N1 0.0256(15) 0.0253(15) 0.0256(14) -0.0042(12) -0.0007(12) -0.0097(12)
N2 0.0237(14) 0.0259(15) 0.0273(15) -0.0042(12) 0.0001(12) -0.0121(12)
N3 0.0241(14) 0.0239(15) 0.0275(15) -0.0043(12) -0.0024(12) -0.0101(12)
N4 0.0235(14) 0.0239(15) 0.0233(14) -0.0054(11) 0.0000(11) -0.0109(11)
N5 0.0219(14) 0.0296(16) 0.0250(14) -0.0047(12) 0.0005(11) -0.0091(12)
C1 0.0282(18) 0.0245(17) 0.0240(16) -0.0003(14) -0.0028(14) -0.0070(14)
C2 0.0285(18) 0.0263(19) 0.036(2) -0.0040(16) -0.0001(15) -0.0077(15)
C3 0.033(2) 0.0229(18) 0.045(2) -0.0046(17) 0.0026(17) -0.0089(15)
C4 0.0307(19) 0.0239(18) 0.0339(19) -0.0041(15) 0.0029(15) -0.0074(15)
C5 0.034(2) 0.0240(18) 0.035(2) -0.0023(15) 0.0012(16) -0.0134(15)
C6 0.0295(19) 0.0287(19) 0.0338(19) -0.0044(16) 0.0022(15) -0.0150(15)
C7 0.033(2) 0.031(2) 0.039(2) -0.0062(17) 0.0092(16) -0.0175(16)
C8 0.0296(19) 0.031(2) 0.038(2) -0.0072(16) 0.0080(16) -0.0158(16)
C9 0.0229(16) 0.0281(18) 0.0272(17) -0.0064(14) 0.0010(13) -0.0116(14)
C10 0.0227(16) 0.0295(18) 0.0237(16) -0.0041(14) -0.0028(13) -0.0095(14)
C11 0.0216(16) 0.0243(17) 0.0285(17) -0.0048(14) -0.0049(13) -0.0065(13)
C12 0.0271(18) 0.0282(19) 0.042(2) -0.0100(16) 0.0043(16) -0.0105(15)
C13 0.031(2) 0.0265(19) 0.052(2) -0.0119(18) 0.0051(18) -0.0126(16)
C14 0.0249(17) 0.0278(19) 0.040(2) -0.0120(16) 0.0004(15) -0.0102(14)
C15 0.0282(17) 0.0287(17) 0.0401(19) -0.0118(15) 0.0024(15) -0.0151(14)
C16 0.0260(17) 0.0290(18) 0.0316(17) -0.0103(15) -0.0006(14) -0.0135(14)
C17 0.0275(17) 0.0306(19) 0.0359(19) -0.0099(15) 0.0023(15) -0.0151(15)
C18 0.0237(16) 0.0292(18) 0.0307(17) -0.0093(15) 0.0027(13) -0.0127(14)
C19 0.0193(15) 0.0293(17) 0.0212(15) -0.0057(13) -0.0012(12) -0.0110(13)
C20 0.0221(16) 0.0277(17) 0.0199(15) -0.0047(13) -0.0018(12) -0.0083(13)
C21 0.0317(19) 0.033(2) 0.044(2) -0.0053(17) 0.0012(16) -0.0147(16)
C22 0.086(4) 0.040(2) 0.046(3) -0.003(2) -0.013(2) -0.029(2)
C23 0.088(4) 0.046(3) 0.057(3) -0.008(2) -0.021(3) -0.032(3)
C24 0.050(2) 0.037(2) 0.055(3) -0.006(2) -0.011(2) -0.0195(19)
C25 0.092(4) 0.043(3) 0.076(3) 0.007(3) -0.034(3) -0.029(3)
C26 0.087(4) 0.041(3) 0.074(3) 0.001(2) -0.037(3) -0.027(3)
C27 0.119(6) 0.040(3) 0.107(6) 0.006(3) -0.051(5) -0.038(4)
C28 0.0260(17) 0.0237(17) 0.0293(17) -0.0045(14) 0.0003(13) -0.0115(13)
C29 0.0291(19) 0.050(2) 0.038(2) -0.0183(19) -0.0049(16) -0.0078(17)
C30 0.0291(19) 0.048(2) 0.046(2) -0.0167(19) -0.0073(17) -0.0105(17)
C31 0.0274(18) 0.0270(18) 0.042(2) -0.0059(16) 0.0024(16) -0.0091(15)
C32 0.0328(19) 0.036(2) 0.0306(18) -0.0050(16) -0.0009(15) -0.0085(16)
C33 0.0270(18) 0.041(2) 0.0310(18) -0.0052(16) -0.0055(15) -0.0077(16)
C34 0.040(2) 0.062(3) 0.065(3) -0.035(3) 0.005(2) -0.015(2)
C35 0.029(3) 0.029(3) 0.039(3) -0.012(3) 0.004(3) -0.013(2)
C36 0.032(3) 0.036(3) 0.047(3) -0.007(3) -0.002(3) -0.015(3)
C37 0.037(3) 0.035(3) 0.049(3) -0.003(3) 0.001(3) -0.012(3)
C38 0.040(3) 0.030(3) 0.048(3) -0.007(3) 0.002(3) -0.017(3)
C39 0.039(3) 0.034(3) 0.051(3) -0.011(3) -0.003(3) -0.016(3)
C40 0.032(3) 0.033(3) 0.044(3) -0.008(3) -0.004(3) -0.014(3)
C41 0.065(7) 0.032(5) 0.066(8) 0.003(5) 0.000(7) -0.018(5)
C35' 0.029(3) 0.030(3) 0.040(3) -0.013(3) 0.002(3) -0.015(3)
C36' 0.037(3) 0.031(3) 0.046(3) -0.014(3) -0.001(3) -0.013(3)
C37' 0.038(3) 0.034(3) 0.046(3) -0.009(3) -0.002(3) -0.017(3)
C38' 0.042(3) 0.030(3) 0.048(3) -0.008(3) 0.000(3) -0.018(3)
C39' 0.044(4) 0.032(3) 0.046(3) -0.014(3) -0.001(3) -0.017(3)
C40' 0.040(3) 0.032(3) 0.042(3) -0.012(3) 0.000(3) -0.015(3)
C41' 0.052(7) 0.032(6) 0.051(6) 0.000(5) 0.002(5) -0.018(5)
C35" 0.031(3) 0.029(3) 0.045(4) -0.013(3) 0.004(4) -0.018(3)
C36" 0.036(4) 0.033(4) 0.046(4) -0.011(3) 0.004(4) -0.014(4)
C37" 0.041(4) 0.035(4) 0.047(4) -0.010(4) 0.000(4) -0.013(4)
C38" 0.042(4) 0.032(3) 0.048(4) -0.008(3) 0.003(4) -0.016(3)
C39" 0.040(3) 0.032(3) 0.048(3) -0.010(3) 0.002(3) -0.015(3)
C40" 0.035(3) 0.030(3) 0.047(3) -0.010(3) 0.001(3) -0.015(3)
C41" 0.064(8) 0.029(6) 0.046(8) -0.008(6) 0.002(8) -0.013(7)
C42 0.0221(16) 0.0244(17) 0.0234(16) -0.0055(13) -0.0010(13) -0.0096(13)
C43 0.0241(17) 0.0299(19) 0.0284(17) -0.0082(15) -0.0040(14) -0.0103(14)
C44 0.0245(17) 0.0327(19) 0.0264(17) -0.0122(15) 0.0015(13) -0.0101(14)
C45 0.0228(17) 0.0318(19) 0.0284(18) -0.0074(15) -0.0001(14) -0.0087(14)
C46 0.0244(18) 0.038(2) 0.037(2) -0.0130(17) -0.0073(15) -0.0079(15)
C47 0.0280(18) 0.038(2) 0.0269(17) -0.0136(16) -0.0039(14) -0.0101(15)
C48 0.0244(19) 0.056(3) 0.049(3) -0.015(2) -0.0005(17) -0.0168(18)
C49 0.0272(17) 0.0322(19) 0.0287(18) -0.0086(15) -0.0055(14) -0.0128(15)
C50 0.0250(18) 0.049(2) 0.034(2) -0.0152(18) -0.0054(15) -0.0098(17)
C51 0.036(2) 0.054(3) 0.048(3) -0.020(2) -0.0171(19) -0.002(2)
C52 0.056(3) 0.043(3) 0.049(3) -0.002(2) -0.023(2) -0.011(2)
C53 0.047(3) 0.051(3) 0.030(2) -0.0011(19) -0.0072(18) -0.025(2)
C54 0.0285(19) 0.041(2) 0.0282(18) -0.0067(16) -0.0039(15) -0.0127(16)
C1S 0.136(8) 0.084(6) 0.097(6) -0.009(5) -0.029(6) -0.014(5)
C2S 0.134(8) 0.092(6) 0.116(7) -0.016(5) -0.011(6) -0.044(6)
C3S 0.095(6) 0.105(7) 0.094(6) -0.001(5) -0.017(5) -0.029(5)
C4S 0.101(7) 0.091(6) 0.152(9) -0.054(6) -0.014(6) -0.005(5)
C5S 0.131(8) 0.079(5) 0.081(5) -0.008(4) -0.038(5) -0.007(5)
C6S 0.199(12) 0.066(6) 0.096(7) -0.017(5) -0.042(7) -0.027(7)
C6S' 0.19(2) 0.161(19) 0.20(3) -0.017(14) -0.009(15) -0.078(17)

loop_
_atom_type_symbol
_atom_type_description
_atom_type_scat_dispersion_real
_atom_type_scat_dispersion_imag
_atom_type_scat_source
C C 0.0033 0.0016 'International Tables Vol C Tables 4.2.6.8 and 6.1.1.4'
H H 0.0000 0.0000 'International Tables Vol C Tables 4.2.6.8 and 6.1.1.4'
N N 0.0061 0.0033 'International Tables Vol C Tables 4.2.6.8 and 6.1.1.4'
O O 0.0106 0.0060 'International Tables Vol C Tables 4.2.6.8 and 6.1.1.4'
F F 0.0171 0.0103 'International Tables Vol C Tables 4.2.6.8 and 6.1.1.4'
Ru Ru -1.2594 0.8363 'International Tables Vol C Tables 4.2.6.8 and 6.1.1.4'

loop_
_geom_angle_atom_site_label_1
_geom_angle_atom_site_label_2
_geom_angle_atom_site_label_3
_geom_angle
N5 Ru1 O5 177.85(12)
N5 Ru1 N3 92.56(13)
O5 Ru1 N3 88.77(11)
N5 Ru1 N4 90.34(13)
O5 Ru1 N4 87.98(11)
N3 Ru1 N4 90.12(12)
N5 Ru1 N2 95.91(13)
O5 Ru1 N2 85.77(11)
N3 Ru1 N2 89.74(12)
N4 Ru1 N2 173.75(11)
N5 Ru1 N1 93.57(13)
O5 Ru1 N1 85.09(12)
N3 Ru1 N1 173.86(12)
N4 Ru1 N1 89.74(12)
N2 Ru1 N1 89.73(12)
C24 O1 C27 117.8(4)
C31 O2 C34 115.9(3)
C38 O3 C41 118.6(7)
C38' O3' C41' 117.5(8)
C38" O3" C41" 116.9(9)
C45 O4 C48 116.6(3)
C49 O5 Ru1 127.5(2)
C4 N1 C1 107.8(3)
C4 N1 Ru1 126.0(2)
C1 N1 Ru1 126.0(2)
C9 N2 C6 108.0(3)
C9 N2 Ru1 125.8(2)
C6 N2 Ru1 126.2(2)
C11 N3 C14 107.6(3)
C11 N3 Ru1 126.1(2)
C14 N3 Ru1 126.3(2)
C19 N4 C16 108.3(3)
C19 N4 Ru1 126.1(2)
C16 N4 Ru1 125.6(2)
O6 N5 Ru1 173.1(3)
N1 C1 C20 125.5(3)
N1 C1 C2 108.9(3)
C20 C1 C2 125.6(3)
C3 C2 C1 107.2(3)
C3 C2 H2 126.4
C1 C2 H2 126.4
C2 C3 C4 107.3(3)
C2 C3 H3 126.3
C4 C3 H3 126.3
N1 C4 C5 126.6(4)
N1 C4 C3 108.8(3)
C5 C4 C3 124.5(4)
C6 C5 C4 124.7(4)
C6 C5 C21 118.7(3)
C4 C5 C21 116.6(4)
N2 C6 C5 126.6(3)
N2 C6 C7 108.8(3)
C5 C6 C7 124.6(4)
C8 C7 C6 107.1(3)
C8 C7 H7 126.4
C6 C7 H7 126.4
C7 C8 C9 107.8(3)
C7 C8 H8 126.1
C9 C8 H8 126.1
N2 C9 C10 126.4(3)
N2 C9 C8 108.3(3)
C10 C9 C8 125.2(3)
C9 C10 C11 125.5(3)
C9 C10 C28 117.6(3)
C11 C10 C28 116.9(3)
N3 C11 C10 126.0(3)
N3 C11 C12 108.7(3)
C10 C11 C12 125.1(3)
C13 C12 C11 107.5(3)
C13 C12 H12 126.2
C11 C12 H12 126.2
C12 C13 C14 107.5(3)
C12 C13 H13 126.3
C14 C13 H13 126.3
N3 C14 C15 125.9(3)
N3 C14 C13 108.7(3)
C15 C14 C13 125.4(4)
C16 C15 C14 125.0(4)
C16 C15 C35 116.8(9)
C14 C15 C35 117.9(9)
C16 C15 C35' 117.8(12)
C14 C15 C35' 117.1(12)
C16 C15 C35" 113.9(9)
C14 C15 C35" 118.9(10)
N4 C16 C15 127.0(3)
N4 C16 C17 108.3(3)
C15 C16 C17 124.8(3)
C18 C17 C16 107.5(3)
C18 C17 H17 126.3
C16 C17 H17 126.3
C17 C18 C19 107.3(3)
C17 C18 H18 126.3
C19 C18 H18 126.3
N4 C19 C20 126.5(3)
N4 C19 C18 108.6(3)
C20 C19 C18 124.8(3)
C19 C20 C1 125.3(3)
C19 C20 C42 116.2(3)
C1 C20 C42 118.5(3)
C26 C21 C22 117.2(4)
C26 C21 C5 121.8(4)
C22 C21 C5 121.0(4)
C21 C22 C23 121.0(5)
C21 C22 H22 119.5
C23 C22 H22 119.5
C24 C23 C22 120.9(5)
C24 C23 H23 119.6
C22 C23 H23 119.6
C23 C24 C25 120.0(5)
C23 C24 O1 117.0(5)
C25 C24 O1 123.0(5)
C24 C25 C26 118.9(5)
C24 C25 H25 120.5
C26 C25 H25 120.5
C21 C26 C25 122.0(5)
C21 C26 H26 119.0
C25 C26 H26 119.0
O1 C27 H27A 109.5
O1 C27 H27B 109.5
H27A C27 H27B 109.5
O1 C27 H27C 109.5
H27A C27 H27C 109.5
H27B C27 H27C 109.5
C29 C28 C33 118.3(4)
C29 C28 C10 121.1(3)
C33 C28 C10 120.5(3)
C28 C29 C30 120.5(4)
C28 C29 H29 119.7
C30 C29 H29 119.7
C31 C30 C29 120.8(4)
C31 C30 H30 119.6
C29 C30 H30 119.6
O2 C31 C30 116.3(4)
O2 C31 C32 123.8(4)
C30 C31 C32 119.9(4)
C31 C32 C33 118.7(4)
C31 C32 H32 120.7
C33 C32 H32 120.7
C28 C33 C32 121.7(4)
C28 C33 H33 119.1
C32 C33 H33 119.1
O2 C34 H34A 109.5
O2 C34 H34B 109.5
H34A C34 H34B 109.5
O2 C34 H34C 109.5
H34A C34 H34C 109.5
H34B C34 H34C 109.5
C36 C35 C40 119.3(6)
C36 C35 C15 118.8(6)
C40 C35 C15 121.7(6)
C35 C36 C37 122.0(7)
C35 C36 H36 119.0
C37 C36 H36 119.0
C36 C37 C38 118.5(6)
C36 C37 H37 120.7
C38 C37 H37 120.7
O3 C38 C37 122.4(8)
O3 C38 C39 116.6(7)
C37 C38 C39 119.8(7)
C40 C39 C38 120.2(6)
C40 C39 H39 119.9
C38 C39 H39 119.9
C35 C40 C39 120.1(7)
C35 C40 H40 120.0
C39 C40 H40 120.0
O3 C41 H41A 109.5
O3 C41 H41B 109.5
H41A C41 H41B 109.5
O3 C41 H41C 109.5
H41A C41 H41C 109.5
H41B C41 H41C 109.5
C36' C35' C40' 119.6(7)
C36' C35' C15 118.1(7)
C40' C35' C15 122.1(7)
C35' C36' C37' 121.3(8)
C35' C36' H36' 119.4
C37' C36' H36' 119.4
C36' C37' C38' 118.5(7)
C36' C37' H37' 120.8
C38' C37' H37' 120.8
O3' C38' C37' 119.9(10)
O3' C38' C39' 116.5(9)
C37' C38' C39' 120.9(8)
C40' C39' C38' 119.0(7)
C40' C39' H39' 120.5
C38' C39' H39' 120.5
C35' C40' C39' 120.7(7)
C35' C40' H40' 119.7
C39' C40' H40' 119.7
O3' C41' H41D 109.5
O3' C41' H41E 109.5
H41D C41' H41E 109.5
O3' C41' H41F 109.5
H41D C41' H41F 109.5
H41E C41' H41F 109.5
C40" C35" C36" 115.7(8)
C40" C35" C15 118.7(10)
C36" C35" C15 125.6(10)
C35" C36" C37" 123.4(9)
C35" C36" H36" 118.3
C37" C36" H36" 118.3
C36" C37" C38" 119.9(8)
C36" C37" H37" 120.1
C38" C37" H37" 120.1
O3" C38" C39" 123.2(10)
O3" C38" C37" 119.0(11)
C39" C38" C37" 117.8(8)
C40" C39" C38" 119.8(8)
C40" C39" H39" 120.1
C38" C39" H39" 120.1
C35" C40" C39" 123.4(9)
C35" C40" H40" 118.3
C39" C40" H40" 118.3
O3" C41" H41G 109.4
O3" C41" H41H 109.5
H41G C41" H41H 109.5
O3" C41" H41I 109.5
H41G C41" H41I 109.5
H41H C41" H41I 109.5
C47 C42 C43 118.0(3)
C47 C42 C20 119.7(3)
C43 C42 C20 122.1(3)
C44 C43 C42 120.9(3)
C44 C43 H43 119.5
C42 C43 H43 119.5
C43 C44 C45 120.0(3)
C43 C44 H44 120.0
C45 C44 H44 120.0
O4 C45 C46 124.7(3)
O4 C45 C44 115.5(3)
C46 C45 C44 119.7(3)
C45 C46 C47 119.5(3)
C45 C46 H46 120.2
C47 C46 H46 120.2
C42 C47 C46 121.7(3)
C42 C47 H47 119.1
C46 C47 H47 119.1
O4 C48 H48A 109.5
O4 C48 H48B 109.5
H48A C48 H48B 109.5
O4 C48 H48C 109.5
H48A C48 H48C 109.5
H48B C48 H48C 109.5
O5 C49 C54 122.2(4)
O5 C49 C50 122.3(3)
C54 C49 C50 115.4(4)
F1 C50 C51 119.0(4)
F1 C50 C49 118.8(4)
C51 C50 C49 122.2(4)
F2 C51 C50 118.3(4)
F2 C51 C52 120.1(5)
C50 C51 C52 121.6(4)
C53 C52 C51 117.0(4)
C53 C52 H52 121.5
C51 C52 H52 121.5
F3 C53 C54 118.0(4)
F3 C53 C52 120.0(4)
C54 C53 C52 121.9(4)
F4 C54 C53 119.4(4)
F4 C54 C49 118.7(4)
C53 C54 C49 121.9(4)
C2S C1S H1S1 109.5
C2S C1S H1S2 109.5
H1S1 C1S H1S2 109.5
C2S C1S H1S3 109.4
H1S1 C1S H1S3 109.5
H1S2 C1S H1S3 109.5
C3S C2S C1S 113.2(6)
C3S C2S H2S1 108.9
C1S C2S H2S1 108.9
C3S C2S H2S2 108.9
C1S C2S H2S2 108.9
H2S1 C2S H2S2 107.7
C4S C3S C2S 116.6(6)
C4S C3S H3S1 108.1
C2S C3S H3S1 108.1
C4S C3S H3S2 108.1
C2S C3S H3S2 108.1
H3S1 C3S H3S2 107.3
C3S C4S C5S 113.1(5)
C3S C4S H4S1 109.0
C5S C4S H4S1 109.0
C3S C4S H4S2 109.0
C5S C4S H4S2 109.0
H4S1 C4S H4S2 107.8
C6S C5S C4S 112.0(6)
C4S C5S C6S' 111.6(7)
C6S C5S H5S1 109.2
C4S C5S H5S1 109.2
C6S C5S H5S2 109.2
C4S C5S H5S2 109.2
H5S1 C5S H5S2 107.9
C4S C5S H5S3 109.3
C6S' C5S H5S3 109.3
C4S C5S H5S4 109.3
C6S' C5S H5S4 109.3
H5S3 C5S H5S4 108.0
C5S C6S H6S1 109.6
C5S C6S H6S2 109.6
H6S1 C6S H6S2 109.5
C5S C6S H6S3 109.3
H6S1 C6S H6S3 109.5
H6S2 C6S H6S3 109.5
C5S C6S' H6S4 111.4
C5S C6S' H6S5 108.6
H6S4 C6S' H6S5 109.5
C5S C6S' H6S6 108.4
H6S4 C6S' H6S6 109.5
H6S5 C6S' H6S6 109.5

loop_
_geom_bond_atom_site_label_1
_geom_bond_atom_site_label_2
_geom_bond_distance
Ru1 N5 1.739(3)
Ru1 O5 2.000(3)
Ru1 N3 2.055(3)
Ru1 N4 2.059(3)
Ru1 N2 2.061(3)
Ru1 N1 2.064(3)
F1 C50 1.351(5)
F2 C51 1.353(5)
F3 C53 1.353(5)
F4 C54 1.338(5)
O1 C24 1.391(6)
O1 C27 1.398(7)
O2 C31 1.375(5)
O2 C34 1.437(6)
O3 C38 1.383(8)
O3 C41 1.413(10)
O3' C38' 1.384(8)
O3' C41' 1.417(10)
O3" C38" 1.389(9)
O3" C41" 1.418(11)
O4 C45 1.364(4)
O4 C48 1.429(5)
O5 C49 1.316(5)
O6 N5 1.156(4)
N1 C4 1.374(5)
N1 C1 1.377(5)
N2 C9 1.371(5)
N2 C6 1.376(5)
N3 C11 1.373(4)
N3 C14 1.377(5)
N4 C19 1.364(4)
N4 C16 1.374(5)
C1 C20 1.405(5)
C1 C2 1.442(5)
C2 C3 1.366(5)
C2 H2 0.9500
C3 C4 1.443(5)
C3 H3 0.9500
C4 C5 1.405(5)
C5 C6 1.394(6)
C5 C21 1.511(5)
C6 C7 1.441(5)
C7 C8 1.357(6)
C7 H7 0.9500
C8 C9 1.446(5)
C8 H8 0.9500
C9 C10 1.391(5)
C10 C11 1.394(5)
C10 C28 1.506(5)
C11 C12 1.440(5)
C12 C13 1.353(5)
C12 H12 0.9500
C13 C14 1.438(5)
C13 H13 0.9500
C14 C15 1.406(5)
C15 C16 1.393(5)
C15 C35 1.516(6)
C15 C35' 1.519(6)
C15 C35" 1.540(7)
C16 C17 1.442(5)
C17 C18 1.356(5)
C17 H17 0.9500
C18 C19 1.442(5)
C18 H18 0.9500
C19 C20 1.400(5)
C20 C42 1.500(5)
C21 C26 1.354(7)
C21 C22 1.378(7)
C22 C23 1.388(7)
C22 H22 0.9500
C23 C24 1.348(7)
C23 H23 0.9500
C24 C25 1.351(8)
C25 C26 1.418(7)
C25 H25 0.9500
C26 H26 0.9500
C27 H27A 0.9800
C27 H27B 0.9801
C27 H27C 0.9800
C28 C29 1.378(5)
C28 C33 1.395(5)
C29 C30 1.396(6)
C29 H29 0.9500
C30 C31 1.375(6)
C30 H30 0.9500
C31 C32 1.392(6)
C32 C33 1.397(6)
C32 H32 0.9500
C33 H33 0.9500
C34 H34A 0.9800
C34 H34B 0.9800
C34 H34C 0.9800
C35 C36 1.375(6)
C35 C40 1.380(6)
C36 C37 1.390(7)
C36 H36 0.9500
C37 C38 1.393(5)
C37 H37 0.9500
C38 C39 1.396(5)
C39 C40 1.391(7)
C39 H39 0.9500
C40 H40 0.9500
C41 H41A 0.9800
C41 H41B 0.9800
C41 H41C 0.9800
C35' C36' 1.379(7)
C35' C40' 1.380(6)
C36' C37' 1.390(7)
C36' H36' 0.9500
C37' C38' 1.393(6)
C37' H37' 0.9500
C38' C39' 1.393(6)
C39' C40' 1.391(7)
C39' H39' 0.9500
C40' H40' 0.9500
C41' H41D 0.9799
C41' H41E 0.9801
C41' H41F 0.9800
C35" C40" 1.379(7)
C35" C36" 1.381(7)
C36" C37" 1.387(8)
C36" H36" 0.9500
C37" C38" 1.400(6)
C37" H37" 0.9500
C38" C39" 1.399(6)
C39" C40" 1.389(8)
C39" H39" 0.9500
C40" H40" 0.9500
C41" H41G 0.9800
C41" H41H 0.9800
C41" H41I 0.9800
C42 C47 1.392(5)
C42 C43 1.396(5)
C43 C44 1.386(5)
C43 H43 0.9500
C44 C45 1.402(5)
C44 H44 0.9500
C45 C46 1.382(5)
C46 C47 1.393(5)
C46 H46 0.9500
C47 H47 0.9500
C48 H48A 0.9801
C48 H48B 0.9799
C48 H48C 0.9801
C49 C54 1.399(5)
C49 C50 1.403(5)
C50 C51 1.367(7)
C51 C52 1.386(7)
C52 C53 1.377(7)
C52 H52 0.9500
C53 C54 1.373(6)
C1S C2S 1.508(5)
C1S H1S1 0.9800
C1S H1S2 0.9800
C1S H1S3 0.9800
C2S C3S 1.491(5)
C2S H2S1 0.9900
C2S H2S2 0.9900
C3S C4S 1.490(5)
C3S H3S1 0.9900
C3S H3S2 0.9900
C4S C5S 1.518(5)
C4S H4S1 0.9900
C4S H4S2 0.9900
C5S C6S 1.518(6)
C5S C6S' 1.523(6)
C5S H5S1 0.9900
C5S H5S2 0.9900
C5S H5S3 0.9900
C5S H5S4 0.9900
C6S H6S1 0.9799
C6S H6S2 0.9800
C6S H6S3 0.9800
C6S' H6S4 0.9800
C6S' H6S5 0.9799
C6S' H6S6 0.9799

loop_
_geom_hbond_atom_site_label_D
_geom_hbond_atom_site_label_H
_geom_hbond_atom_site_label_A
_geom_hbond_distance_DH
_geom_hbond_distance_HA
_geom_hbond_distance_DA
_geom_hbond_angle_DHA
_geom_hbond_site_symmetry_A
C7 H7 O2 0.95 2.60 3.408(5) 143.5 2_466
C17 H17 F2 0.95 2.62 3.392(5) 138.8 1_655
C41' H41F F2 0.98 2.88 3.383(19) 113.0 2_575
C46 H46 O5 0.95 2.36 3.163(5) 142.1 1_655
C48 H48B F4 0.98 2.35 3.321(5) 170.8 2_765

loop_
_geom_torsion_atom_site_label_1
_geom_torsion_atom_site_label_2
_geom_torsion_atom_site_label_3
_geom_torsion_atom_site_label_4
_geom_torsion
C4 N1 C1 C20 178.0(4)
Ru1 N1 C1 C20 -7.4(5)
C4 N1 C1 C2 -0.5(4)
Ru1 N1 C1 C2 174.1(2)
N1 C1 C2 C3 1.5(4)
C20 C1 C2 C3 -177.0(4)
C1 C2 C3 C4 -1.8(5)
C1 N1 C4 C5 178.7(4)
Ru1 N1 C4 C5 4.1(6)
C1 N1 C4 C3 -0.6(4)
Ru1 N1 C4 C3 -175.2(3)
C2 C3 C4 N1 1.6(5)
C2 C3 C4 C5 -177.7(4)
N1 C4 C5 C6 -3.2(7)
C3 C4 C5 C6 176.0(4)
N1 C4 C5 C21 177.7(4)
C3 C4 C5 C21 -3.1(6)
C9 N2 C6 C5 179.6(4)
Ru1 N2 C6 C5 -1.9(6)
C9 N2 C6 C7 -0.7(4)
Ru1 N2 C6 C7 177.8(3)
C4 C5 C6 N2 2.0(7)
C21 C5 C6 N2 -178.9(4)
C4 C5 C6 C7 -177.6(4)
C21 C5 C6 C7 1.5(6)
N2 C6 C7 C8 0.5(5)
C5 C6 C7 C8 -179.8(4)
C6 C7 C8 C9 -0.1(5)
C6 N2 C9 C10 -177.3(4)
Ru1 N2 C9 C10 4.2(5)
C6 N2 C9 C8 0.6(4)
Ru1 N2 C9 C8 -177.9(3)
C7 C8 C9 N2 -0.3(5)
C7 C8 C9 C10 177.6(4)
N2 C9 C10 C11 -0.3(6)
C8 C9 C10 C11 -177.9(4)
N2 C9 C10 C28 177.0(3)
C8 C9 C10 C28 -0.6(6)
C14 N3 C11 C10 175.1(4)
Ru1 N3 C11 C10 -4.9(5)
C14 N3 C11 C12 -0.2(4)
Ru1 N3 C11 C12 179.8(3)
C9 C10 C11 N3 0.6(6)
C28 C10 C11 N3 -176.6(3)
C9 C10 C11 C12 175.1(4)
C28 C10 C11 C12 -2.1(5)
N3 C11 C12 C13 -0.3(5)
C10 C11 C12 C13 -175.6(4)
C11 C12 C13 C14 0.6(5)
C11 N3 C14 C15 -177.5(4)
Ru1 N3 C14 C15 2.5(6)
C11 N3 C14 C13 0.5(4)
Ru1 N3 C14 C13 -179.5(3)
C12 C13 C14 N3 -0.7(5)
C12 C13 C14 C15 177.4(4)
N3 C14 C15 C16 -2.9(7)
C13 C14 C15 C16 179.4(4)
N3 C14 C15 C35 -177.7(5)
C13 C14 C15 C35 4.6(7)
N3 C14 C15 C35' 179.0(5)
C13 C14 C15 C35' 1.3(7)
N3 C14 C15 C35" 159.6(8)
C13 C14 C15 C35" -18.1(9)
C19 N4 C16 C15 -179.4(4)
Ru1 N4 C16 C15 2.9(6)
C19 N4 C16 C17 0.9(4)
Ru1 N4 C16 C17 -176.8(2)
C14 C15 C16 N4 0.0(7)
C35 C15 C16 N4 174.9(5)
C35' C15 C16 N4 178.1(5)
C35" C15 C16 N4 -163.3(9)
C14 C15 C16 C17 179.6(4)
C35 C15 C16 C17 -5.5(7)
C35' C15 C16 C17 -2.3(7)
C35" C15 C16 C17 16.3(10)
N4 C16 C17 C18 -0.6(4)
C15 C16 C17 C18 179.7(4)
C16 C17 C18 C19 0.1(4)
C16 N4 C19 C20 -178.4(3)
Ru1 N4 C19 C20 -0.7(5)
C16 N4 C19 C18 -0.9(4)
Ru1 N4 C19 C18 176.8(2)
C17 C18 C19 N4 0.5(4)
C17 C18 C19 C20 178.0(3)
N4 C19 C20 C1 6.9(6)
C18 C19 C20 C1 -170.2(4)
N4 C19 C20 C42 -174.8(3)
C18 C19 C20 C42 8.1(5)
N1 C1 C20 C19 -2.4(6)
C2 C1 C20 C19 175.8(4)
N1 C1 C20 C42 179.3(3)
C2 C1 C20 C42 -2.5(5)
C6 C5 C21 C26 -87.0(6)
C4 C5 C21 C26 92.1(6)
C6 C5 C21 C22 91.4(6)
C4 C5 C21 C22 -89.4(6)
C26 C21 C22 C23 -2.4(9)
C5 C21 C22 C23 179.1(5)
C21 C22 C23 C24 -0.8(10)
C22 C23 C24 C25 2.4(10)
C22 C23 C24 O1 -179.7(6)
C27 O1 C24 C23 170.3(6)
C27 O1 C24 C25 -11.9(9)
C23 C24 C25 C26 -0.7(10)
O1 C24 C25 C26 -178.5(6)
C22 C21 C26 C25 4.2(9)
C5 C21 C26 C25 -177.3(6)
C24 C25 C26 C21 -2.7(11)
C9 C10 C28 C29 -73.3(5)
C11 C10 C28 C29 104.2(4)
C9 C10 C28 C33 108.6(4)
C11 C10 C28 C33 -73.9(5)
C33 C28 C29 C30 -0.2(6)
C10 C28 C29 C30 -178.3(4)
C28 C29 C30 C31 -0.4(7)
C34 O2 C31 C30 -178.4(4)
C34 O2 C31 C32 0.4(6)
C29 C30 C31 O2 179.5(4)
C29 C30 C31 C32 0.6(7)
O2 C31 C32 C33 -179.0(4)
C30 C31 C32 C33 -0.2(6)
C29 C28 C33 C32 0.6(6)
C10 C28 C33 C32 178.8(4)
C31 C32 C33 C28 -0.4(6)
C16 C15 C35 C36 110.3(16)
C14 C15 C35 C36 -74.4(18)
C35' C15 C35 C36 1(34)
C35" C15 C35 C36 24(3)
C16 C15 C35 C40 -64.8(19)
C14 C15 C35 C40 110.4(16)
C35' C15 C35 C40 -174(37)
C35" C15 C35 C40 -151(5)
C40 C35 C36 C37 0(3)
C15 C35 C36 C37 -175.0(12)
C35 C36 C37 C38 0(2)
C41 O3 C38 C37 -22(2)
C41 O3 C38 C39 170.1(14)
C36 C37 C38 O3 -168.8(13)
C36 C37 C38 C39 -1(2)
O3 C38 C39 C40 170.1(12)
C37 C38 C39 C40 2(2)
C36 C35 C40 C39 0(3)
C15 C35 C40 C39 175.4(13)
C38 C39 C40 C35 -1(2)
C16 C15 C35' C36' 76(2)
C14 C15 C35' C36' -105(2)
C35 C15 C35' C36' 149(38)
C35" C15 C35' C36' -5(4)
C16 C15 C35' C40' -99(2)
C14 C15 C35' C40' 79(2)
C35 C15 C35' C40' -27(34)
C35" C15 C35' C40' 180(8)
C40' C35' C36' C37' -3(3)
C15 C35' C36' C37' -178.3(16)
C35' C36' C37' C38' -1(3)
C41' O3' C38' C37' 26(3)
C41' O3' C38' C39' -172.1(16)
C36' C37' C38' O3' 164.0(17)
C36' C37' C38' C39' 3(3)
O3' C38' C39' C40' -164.0(17)
C37' C38' C39' C40' -3(3)
C36' C35' C40' C39' 3(3)
C15 C35' C40' C39' 178.8(17)
C38' C39' C40' C35' -1(3)
C16 C15 C35" C40" -129.6(19)
C14 C15 C35" C40" 66(2)
C35 C15 C35" C40" -27(3)
C35' C15 C35" C40" -23(5)
C16 C15 C35" C36" 48(3)
C14 C15 C35" C36" -116(2)
C35 C15 C35" C36" 151(5)
C35' C15 C35" C36" 155(7)
C40" C35" C36" C37" -2(4)
C15 C35" C36" C37" -179(2)
C35" C36" C37" C38" 3(4)
C41" O3" C38" C39" 4(4)
C41" O3" C38" C37" -175(3)
C36" C37" C38" O3" 179(2)
C36" C37" C38" C39" 0(3)
O3" C38" C39" C40" 177(2)
C37" C38" C39" C40" -4(3)
C36" C35" C40" C39" -3(4)
C15 C35" C40" C39" 174.9(19)
C38" C39" C40" C35" 6(4)
C19 C20 C42 C47 56.3(5)
C1 C20 C42 C47 -125.2(4)
C19 C20 C42 C43 -119.0(4)
C1 C20 C42 C43 59.4(5)
C47 C42 C43 C44 -0.5(5)
C20 C42 C43 C44 175.0(3)
C42 C43 C44 C45 -0.7(6)
C48 O4 C45 C46 -0.1(6)
C48 O4 C45 C44 178.0(4)
C43 C44 C45 O4 -177.2(3)
C43 C44 C45 C46 1.0(6)
O4 C45 C46 C47 178.0(4)
C44 C45 C46 C47 -0.1(6)
C43 C42 C47 C46 1.4(6)
C20 C42 C47 C46 -174.1(4)
C45 C46 C47 C42 -1.1(6)
Ru1 O5 C49 C54 93.9(4)
Ru1 O5 C49 C50 -90.5(4)
O5 C49 C50 F1 1.0(6)
C54 C49 C50 F1 176.8(3)
O5 C49 C50 C51 -177.7(4)
C54 C49 C50 C51 -1.9(6)
F1 C50 C51 F2 1.2(6)
C49 C50 C51 F2 180.0(4)
F1 C50 C51 C52 -178.9(4)
C49 C50 C51 C52 -0.2(7)
F2 C51 C52 C53 -178.4(4)
C50 C51 C52 C53 1.7(7)
C51 C52 C53 F3 177.5(4)
C51 C52 C53 C54 -1.1(7)
F3 C53 C54 F4 -1.4(6)
C52 C53 C54 F4 177.2(4)
F3 C53 C54 C49 -179.7(4)
C52 C53 C54 C49 -1.0(7)
O5 C49 C54 F4 0.1(6)
C50 C49 C54 F4 -175.8(3)
O5 C49 C54 C53 178.3(4)
C50 C49 C54 C53 2.5(6)
C1S C2S C3S C4S 170.4(9)
C2S C3S C4S C5S -175.2(8)
C3S C4S C5S C6S 74.4(10)
C3S C4S C5S C6S' -151(3)
